data_7114739
loop_
_publ_author_name
'Yoshikawa, Hirofumi'
'Nishikiori, Shin-ichi'
'Suwinska, Kinga'
'Luboradzki, Roman'
'Lipkowski, Janusz'

_publ_section_title
;
 Crystal structure of a polycyano--polycadmate host clathrate including a
 charge-transfer complex of methylviologen dication and mesitylene as a
 guest
;
_journal_issue 15
_journal_name_full 'Chemical Communications'
_journal_page_first 1398
_journal_paper_doi 10.1039/b102076p
_journal_year 2001
_chemical_formula_structural 'Cd3 (C6 N6 Cl2)(C12 N2 H14)(C9 H12)'
_chemical_formula_sum 'C27 H26 Cd3 Cl2 N8'
_chemical_formula_weight 870.70
_space_group_IT_number 62
_symmetry_cell_setting orthorhombic
_symmetry_space_group_name_Hall '-P 2ac 2n'
_symmetry_space_group_name_H-M 'P n m a'
_atom_sites_solution_primary direct
_atom_sites_solution_secondary difmap
_audit_creation_method SHELXL
_cell_angle_alpha 90.00
_cell_angle_beta 90.00
_cell_angle_gamma 90.00
_cell_formula_units_Z 4
_cell_length_a 23.7905(7)
_cell_length_b 8.8535(2)
_cell_length_c 15.5522(4)
_cell_measurement_reflns_used 4059
_cell_measurement_temperature 293(2)
_cell_measurement_theta_max 27.48
_cell_measurement_theta_min 1.00
_cell_volume 3275.75(15)
_computing_cell_refinement Denzo/Scalepack
_computing_data_collection Denzo/Scalepack
_computing_data_reduction Denzo/Scalepack
_computing_molecular_graphics 'ORTEP-3 for Windows'
_computing_structure_refinement 'SHELXL-93 (Sheldrick, 1993)'
_computing_structure_solution 'SHELXS-86 (Sheldrick, 1990)'
_diffrn_ambient_temperature 293(2)
_diffrn_measurement_device Nonius-CCD
_diffrn_radiation_monochromator graphite
_diffrn_radiation_source 'fine-focus sealed tube'
_diffrn_radiation_type MoK\a
_diffrn_radiation_wavelength 0.71070
_diffrn_reflns_limit_h_max 30
_diffrn_reflns_limit_h_min 0
_diffrn_reflns_limit_k_max 11
_diffrn_reflns_limit_k_min 0
_diffrn_reflns_limit_l_max 20
_diffrn_reflns_limit_l_min 0
_diffrn_reflns_theta_max 27.48
_diffrn_reflns_theta_min 1.56
_exptl_absorpt_coefficient_mu 2.108
_exptl_crystal_colour yellow
_exptl_crystal_density_diffrn 1.77
_exptl_crystal_density_meas 1.74
_exptl_crystal_density_method 'floating method'
_exptl_crystal_description needle
_exptl_crystal_F_000 1688
_exptl_crystal_size_max 0.3
_exptl_crystal_size_mid 0.15
_exptl_crystal_size_min 0.15
_refine_diff_density_max 0.94
_refine_diff_density_min -1.06
_refine_diff_density_rms 0.14
_refine_ls_extinction_method none
_refine_ls_goodness_of_fit_all 1.316
_refine_ls_goodness_of_fit_obs 1.104
_refine_ls_matrix_type full
_refine_ls_number_parameters 208
_refine_ls_number_reflns 2739
_refine_ls_number_restraints 0
_refine_ls_restrained_S_all 1.316
_refine_ls_restrained_S_obs 1.104
_refine_ls_R_factor_all 0.1075
_refine_ls_R_factor_obs 0.0564
_refine_ls_shift/esd_max 0.001
_refine_ls_shift/esd_mean 0.000
_refine_ls_structure_factor_coef Fsqd
_refine_ls_weighting_details 'w=1/[\s^2^(Fo^2^)+(0.0653P)^2^+0.0000P] where P=(Fo^2^+2Fc^2^)/3'
_refine_ls_weighting_scheme calc
_refine_ls_wR_factor_all 0.1639
_refine_ls_wR_factor_obs 0.1133
_reflns_number_observed 2739
_reflns_number_total 3952
_reflns_observed_criterion >3sigma(I)
_cod_data_source_file b102076p.txt
_cod_data_source_block mesitylene
_cod_depositor_comments
;
The following automatic conversions were performed:

'_refine_ls_weighting_scheme' value 'calc
w=1/[\s^2^(Fo^2^)+(0.0653P)^2^+0.0000P] where P=(Fo^2^+2Fc^2^)/3' was
changed to 'calc'. New tag '_refine_ls_weighting_details' was
created. The value of the new tag was set to
'w=1/[\s^2^(Fo^2^)+(0.0653P)^2^+0.0000P] where P=(Fo^2^+2Fc^2^)/3'.

Automatic conversion script
Id: cif_fix_values 3143 2015-03-26 13:38:13Z robertas 
;
_cod_original_sg_symbol_H-M Pnma
_cod_database_code 7114739

loop_
_symmetry_equiv_pos_as_xyz
'x, y, z'
'-x+1/2, -y, z+1/2'
'x+1/2, -y+1/2, -z+1/2'
'-x, y+1/2, -z'
'-x, -y, -z'
'x-1/2, y, -z-1/2'
'-x-1/2, y-1/2, z-1/2'
'x, -y-1/2, z'

loop_
_atom_site_aniso_label
_atom_site_aniso_U_11
_atom_site_aniso_U_22
_atom_site_aniso_U_33
_atom_site_aniso_U_12
_atom_site_aniso_U_13
_atom_site_aniso_U_23
Cd1 0.0334(4) 0.0239(3) 0.0314(4) 0.0 -0.0001(3) 0.0
Cd2 0.0348(5) 0.0276(4) 0.0432(4) 0.0 0.0017(3) 0.0
Cd3 0.0502(6) 0.0269(4) 0.0348(4) 0.0 0.0127(3) 0.0
Cl1 0.075(3) 0.054(2) 0.079(2) 0.0 0.003(2) 0.0
Cl2 0.076(2) 0.033(1) 0.074(2) 0.0 -0.008(2) 0.0
N1 0.043(6) 0.046(5) 0.051(5) 0.0 0.017(5) 0.0
C1 0.056(8) 0.028(5) 0.043(6) 0.0 0.004(5) 0.0
N2 0.049(6) 0.039(5) 0.030(4) 0.0 0.013(4) 0.0
C2 0.040(6) 0.031(5) 0.041(6) 0.0 0.004(5) 0.0
N3 0.046(4) 0.039(3) 0.047(3) 0.005(3) 0.003(3) 0.000(3)
C3 0.047(5) 0.028(4) 0.041(4) 0.004(3) -0.003(3) 0.001(3)
N4 0.056(4) 0.037(3) 0.048(4) -0.004(3) -0.009(3) -0.004(3)
C4 0.052(5) 0.036(4) 0.038(4) 0.000(4) -0.012(4) 0.001(3)
C101 0.057(6) 0.043(4) 0.050(4) -0.012(4) -0.005(4) 0.007(4)
C102 0.065(6) 0.029(4) 0.052(4) -0.010(4) -0.009(4) -0.002(3)
C103 0.038(6) 0.031(5) 0.039(5) 0.0 0.011(5) 0.0
C104 0.040(6) 0.025(5) 0.038(5) 0.0 0.005(5) 0.0
C105 0.068(6) 0.038(4) 0.042(4) 0.012(4) -0.001(4) 0.003(3)
C106 0.064(6) 0.048(5) 0.047(4) 0.004(4) 0.002(4) -0.001(4)
C111 0.054(8) 0.057(6) 0.044(6) 0.0 -0.014(6) 0.0
C112 0.06(1) 0.11(1) 0.048(7) 0.0 -0.025(6) 0.0
N101 0.049(6) 0.036(5) 0.040(5) 0.0 0.002(4) 0.0
N102 0.047(6) 0.053(6) 0.052(5) 0.0 -0.001(5) 0.0
C201 0.08(1) 0.08(1) 0.049(7) 0.0 -0.002(7) 0.0
C202 0.067(7) 0.062(6) 0.096(7) 0.002(5) 0.011(6) 0.023(6)
C203 0.049(6) 0.058(6) 0.106(8) -0.007(4) 0.017(6) -0.009(6)
C204 0.046(8) 0.12(1) 0.055(7) 0.0 0.017(6) 0.0
C205 0.17(2) 0.23(3) 0.07(1) 0.0 -0.04(1) 0.0
C206 0.10(1) 0.11(1) 0.26(2) -0.041(8) -0.01(1) -0.10(1)

loop_
_atom_site_label
_atom_site_type_symbol
_atom_site_fract_x
_atom_site_fract_y
_atom_site_fract_z
_atom_site_U_iso_or_equiv
_atom_site_thermal_displace_type
_atom_site_occupancy
_atom_site_calc_flag
_atom_site_refinement_flags
Cd1 Cd 0.34236(3) 0.75000 0.07154(4) 0.0295(2) Uani 1 d S
Cd2 Cd 0.48122(3) 0.25000 0.16299(4) 0.0352(2) Uani 1 d S
Cd3 Cd 0.26836(3) 0.75000 0.41988(4) 0.0373(2) Uani 1 d S
Cl1 Cl 0.5075(2) 0.25000 0.3179(2) 0.0696(9) Uani 1 d S
Cl2 Cl 0.3713(1) 0.75000 0.4670(2) 0.0610(8) Uani 1 d S
N1 N 0.4028(4) 0.75000 -0.0438(5) 0.047(2) Uani 1 d S
C1 C 0.4422(5) 0.75000 -0.0844(6) 0.042(3) Uani 1 d S
N2 N 0.2983(4) 0.75000 0.2078(5) 0.039(2) Uani 1 d S
C2 C 0.2846(4) 0.75000 0.2781(6) 0.037(2) Uani 1 d S
N3 N 0.4008(3) 0.5543(6) 0.1275(4) 0.044(1) Uani 1 d .
C3 C 0.4284(3) 0.4535(7) 0.1410(4) 0.039(2) Uani 1 d .
N4 N 0.2862(3) 0.5597(6) 0.0107(4) 0.047(2) Uani 1 d .
C4 C 0.2679(3) 0.4588(7) -0.0233(4) 0.042(2) Uani 1 d .
C101 C 0.3372(3) 0.1189(8) 0.2956(5) 0.050(2) Uani 1 d .
C102 C 0.3646(3) 0.1149(7) 0.3749(5) 0.049(2) Uani 1 d .
C103 C 0.3799(4) 0.25000 0.4127(6) 0.036(2) Uani 1 d S
C104 C 0.4157(4) 0.25000 0.4943(6) 0.034(2) Uani 1 d S
C105 C 0.4327(3) 0.1154(8) 0.5305(4) 0.050(2) Uani 1 d .
C106 C 0.4680(4) 0.1160(8) 0.6026(5) 0.053(2) Uani 1 d .
C111 C 0.2985(5) 0.25000 0.1698(6) 0.052(3) Uani 1 d S
C112 C 0.5234(6) 0.25000 0.7136(7) 0.074(4) Uani 1 d S
N101 C 0.3244(4) 0.25000 0.2592(5) 0.042(2) Uani 1 d S
N102 C 0.4844(4) 0.25000 0.6361(6) 0.051(2) Uani 1 d S
C201 C 0.4033(6) 0.25000 0.8499(7) 0.069(4) Uani 1 d S
C202 C 0.3884(4) 0.116(1) 0.8141(6) 0.075(3) Uani 1 d .
C203 C 0.3585(4) 0.113(1) 0.7368(7) 0.071(3) Uani 1 d .
C204 C 0.3445(5) 0.25000 0.6995(8) 0.073(4) Uani 1 d S
C205 C 0.4379(9) 0.25000 0.935(1) 0.16(1) Uani 1 d S
C206 C 0.3392(5) -0.034(1) 0.695(1) 0.155(6) Uani 1 d .

loop_
_atom_type_symbol
_atom_type_description
_atom_type_scat_dispersion_real
_atom_type_scat_dispersion_imag
_atom_type_scat_source
C C 0.0033 0.0016 'International Tables Vol C Tables 4.2.6.8 and 6.1.1.4'
H H 0.0000 0.0000 'International Tables Vol C Tables 4.2.6.8 and 6.1.1.4'
Cd Cd -0.8075 1.2024 'International Tables Vol C Tables 4.2.6.8 and 6.1.1.4'
N N 0.0061 0.0033 'International Tables Vol C Tables 4.2.6.8 and 6.1.1.4'
Cl Cl 0.1484 0.1585 'International Tables Vol C Tables 4.2.6.8 and 6.1.1.4'

loop_
_geom_angle_atom_site_label_1
_geom_angle_atom_site_label_2
_geom_angle_atom_site_label_3
_geom_angle
_geom_angle_site_symmetry_1
_geom_angle_site_symmetry_3
N1 Cd1 N4 92.4(2) . .
N1 Cd1 N4 92.4(2) . 8_575
N4 Cd1 N4 91.7(3) . 8_575
N1 Cd1 N2 167.6(3) . .
N4 Cd1 N2 96.2(2) . .
N4 Cd1 N2 96.2(2) 8_575 .
N1 Cd1 N3 85.4(2) . 8_575
N4 Cd1 N3 177.6(2) . 8_575
N4 Cd1 N3 87.5(2) 8_575 8_575
N2 Cd1 N3 86.1(2) . 8_575
N1 Cd1 N3 85.4(2) . .
N4 Cd1 N3 87.5(2) . .
N4 Cd1 N3 177.6(2) 8_575 .
N2 Cd1 N3 86.1(2) . .
N3 Cd1 N3 93.2(3) 8_575 .
C1 Cd2 C3 112.6(2) 5_665 8_565
C1 Cd2 C3 112.6(2) 5_665 .
C3 Cd2 C3 108.3(4) 8_565 .
C1 Cd2 Cl1 109.3(3) 5_665 .
C3 Cd2 Cl1 106.9(2) 8_565 .
C3 Cd2 Cl1 106.9(2) . .
C4 Cd3 C4 112.5(3) 2_565 7_666
C4 Cd3 C2 117.3(2) 2_565 .
C4 Cd3 C2 117.3(2) 7_666 .
C4 Cd3 Cl2 104.9(2) 2_565 .
C4 Cd3 Cl2 104.9(2) 7_666 .
C2 Cd3 Cl2 96.7(3) . .
C1 N1 Cd1 162.7(9) . .
N1 C1 Cd2 180.0(6) . 5_665
C2 N2 Cd1 170.2(9) . .
N2 C2 Cd3 173.4(9) . .
C3 N3 Cd1 169.1(6) . .
N3 C3 Cd2 177.6(6) . .
C4 N4 Cd1 168.1(6) . .
N4 C4 Cd3 175.3(6) . 2_564
N101 C101 C102 120.5(7) . .
C103 C102 C101 118.5(7) . .
C102 C103 C102 119.9(9) . 8_565
C102 C103 C104 120.0(5) . .
C102 C103 C104 120.0(5) 8_565 .
C105 C104 C105 119.6(9) 8_565 .
C105 C104 C103 120.2(5) 8_565 .
C105 C104 C103 120.2(5) . .
C104 C105 C106 120.0(7) . .
N102 C106 C105 119.1(7) . .
C101 N101 C101 122.0(9) 8_565 .
C101 N101 C111 118.9(4) 8_565 .
C101 N101 C111 118.9(4) . .
C106 N102 C106 122.4(9) . 8_565
C106 N102 C112 118.8(5) . .
C106 N102 C112 118.8(5) 8_565 .
C202 C201 C202 122(1) . 8_565
C202 C201 C205 119.1(6) . .
C202 C201 C205 119.1(6) 8_565 .
C201 C202 C203 120.1(9) . .
C204 C203 C202 117.9(9) . .
C204 C203 C206 120(1) . .
C202 C203 C206 122(1) . .
C203 C204 C203 122(1) 8_565 .

loop_
_geom_bond_atom_site_label_1
_geom_bond_atom_site_label_2
_geom_bond_distance
_geom_bond_site_symmetry_2
Cd1 N1 2.300(8) .
Cd1 N4 2.349(6) .
Cd1 N4 2.349(6) 8_575
Cd1 N2 2.365(7) .
Cd1 N3 2.386(6) 8_575
Cd1 N3 2.386(6) .
Cd2 C1 2.19(1) 5_665
Cd2 C3 2.223(7) 8_565
Cd2 C3 2.223(7) .
Cd2 Cl1 2.489(3) .
Cd3 C4 2.223(7) 2_565
Cd3 C4 2.223(7) 7_666
Cd3 C2 2.238(9) .
Cd3 Cl2 2.556(3) .
N1 C1 1.13(1) .
C1 Cd2 2.19(1) 5_665
N2 C2 1.14(1) .
N3 C3 1.128(8) .
N4 C4 1.126(8) .
C4 Cd3 2.223(7) 2_564
C101 N101 1.327(8) .
C101 C102 1.395(9) .
C102 C103 1.382(8) .
C103 C102 1.382(8) 8_565
C103 C104 1.53(1) .
C104 C105 1.379(8) 8_565
C104 C105 1.379(8) .
C105 C106 1.40(1) .
C106 N102 1.353(8) .
C111 N101 1.52(1) .
C112 N102 1.52(1) .
N101 C101 1.327(8) 8_565
N102 C106 1.353(8) 8_565
C201 C202 1.36(1) .
C201 C202 1.36(1) 8_565
C201 C205 1.56(2) .
C202 C203 1.40(1) .
C203 C204 1.39(1) .
C203 C206 1.52(1) .
C204 C203 1.39(1) 8_565
